data_1543153
loop_
_publ_author_name
'Vamisetti, Ganga B.'
'Chowdhury, Raghunath'
'Kumar, Mukesh'
'Ghosh, Sunil K.'

_publ_section_title
;
 &#x201C;On Water&#x201D; Organocatalyzed [4 + 2] Cycloaddition of Enones
 and Nitro Dienes for the Enantioselective Synthesis of Densely
 Substituted Cyclohexanones
;
_journal_name_full 'Organic Letters'
_journal_paper_doi 10.1021/acs.orglett.6b00460
_journal_year 2016
_chemical_absolute_configuration ad
_chemical_formula_moiety 'C20 H18 Cl N O3'
_chemical_formula_sum 'C20 H18 Cl N O3'
_chemical_formula_weight 355.80
_space_group_crystal_system monoclinic
_space_group_IT_number 4
_space_group_name_Hall 'P 2yb'
_space_group_name_H-M_alt 'P 1 21 1'
_symmetry_space_group_name_Hall 'P 2yb'
_symmetry_space_group_name_H-M 'P 1 21 1'
_atom_sites_solution_hydrogens geom
_audit_creation_date 2016-01-28
_audit_creation_method
;
Olex2 1.2
(compiled 2015.09.30 svn.r3233 for OlexSys, GUI svn.r5103)
;
_cell_angle_alpha 90
_cell_angle_beta 99.297(8)
_cell_angle_gamma 90
_cell_formula_units_Z 2
_cell_length_a 5.9375(5)
_cell_length_b 12.3627(14)
_cell_length_c 12.7571(11)
_cell_measurement_reflns_used 1220
_cell_measurement_temperature 293(2)
_cell_measurement_theta_max 69.9870
_cell_measurement_theta_min 3.5320
_cell_volume 924.12(15)
_computing_cell_refinement
;
CrysAlisPro, Agilent Technologies,
Version 1.171.36.32 (release 02-08-2013 CrysAlis171 .NET)
(compiled Aug  2 2013,16:46:58)
;
_computing_data_collection
;
CrysAlisPro, Agilent Technologies,
Version 1.171.36.32 (release 02-08-2013 CrysAlis171 .NET)
(compiled Aug  2 2013,16:46:58)
;
_computing_data_reduction
;
CrysAlisPro, Agilent Technologies,
Version 1.171.36.32 (release 02-08-2013 CrysAlis171 .NET)
(compiled Aug  2 2013,16:46:58)
;
_computing_molecular_graphics 'Olex2 (Dolomanov et al., 2009)'
_computing_publication_material 'Olex2 (Dolomanov et al., 2009)'
_computing_structure_refinement 'ShelXL (Sheldrick, 2015)'
_computing_structure_solution 'ShelXT (Sheldrick, 2015)'
_diffrn_ambient_temperature 293(2)
_diffrn_detector_area_resol_mean 8.3200
_diffrn_measured_fraction_theta_full 0.996
_diffrn_measured_fraction_theta_max 0.969
_diffrn_measurement_details
;
  1 omega  -15.00   65.00   1.0000    1.0000
omega____ theta____ kappa____ phi______ frames
    -       44.6003  -38.0000 -150.0000 80

  2 omega  -29.00   70.00   1.0000    1.0000
omega____ theta____ kappa____ phi______ frames
    -       44.6003  -19.0000  120.0000 99

  3 omega   42.00   77.00   1.0000    8.0000
omega____ theta____ kappa____ phi______ frames
    -      101.9611  -45.0000   60.0000 35

  4 omega   32.00   69.00   1.0000    8.0000
omega____ theta____ kappa____ phi______ frames
    -      101.9611  -30.0000    0.0000 37

  5 omega   30.00   57.00   1.0000    8.0000
omega____ theta____ kappa____ phi______ frames
    -      101.9611  -30.0000 -150.0000 27

  6 omega   29.00   57.00   1.0000    8.0000
omega____ theta____ kappa____ phi______ frames
    -      101.9611  -30.0000  -90.0000 28

  7 omega   29.00   64.00   1.0000    8.0000
omega____ theta____ kappa____ phi______ frames
    -      101.9611  -30.0000  -30.0000 35

  8 omega   30.00   59.00   1.0000    8.0000
omega____ theta____ kappa____ phi______ frames
    -      101.9611  -30.0000  150.0000 29

  9 omega   44.00   69.00   1.0000    8.0000
omega____ theta____ kappa____ phi______ frames
    -      101.9611  -45.0000  120.0000 25

 10 omega   41.00   68.00   1.0000    8.0000
omega____ theta____ kappa____ phi______ frames
    -      101.9611  -45.0000  -60.0000 27

 11 omega   31.00   56.00   1.0000    8.0000
omega____ theta____ kappa____ phi______ frames
    -      101.9611  -30.0000 -120.0000 25

 12 omega   84.00  111.00   1.0000    8.0000
omega____ theta____ kappa____ phi______ frames
    -      101.9611   30.0000  120.0000 27

 13 omega  123.00  152.00   1.0000    8.0000
omega____ theta____ kappa____ phi______ frames
    -      101.9611   30.0000  120.0000 29

 14 omega   77.00  157.00   1.0000    8.0000
omega____ theta____ kappa____ phi______ frames
    -      101.9611   61.0000  150.0000 80

 15 omega  132.00  158.00   1.0000    8.0000
omega____ theta____ kappa____ phi______ frames
    -      101.9611    0.0000    0.0000 26

 16 omega   31.00   57.00   1.0000    8.0000
omega____ theta____ kappa____ phi______ frames
    -      101.9611  -30.0000   90.0000 26

 17 omega   30.00   57.00   1.0000    8.0000
omega____ theta____ kappa____ phi______ frames
    -      101.9611  -30.0000 -180.0000 27

 18 omega   79.00  105.00   1.0000    8.0000
omega____ theta____ kappa____ phi______ frames
    -      101.9611    0.0000    0.0000 26
;
_diffrn_measurement_device_type 'SuperNova, Single source at offset, Titan'
_diffrn_measurement_method '\w scans'
_diffrn_orient_matrix_UB_11 0.1932801000
_diffrn_orient_matrix_UB_12 0.0735792000
_diffrn_orient_matrix_UB_13 0.0547502000
_diffrn_orient_matrix_UB_21 -0.0605035000
_diffrn_orient_matrix_UB_22 -0.0303666000
_diffrn_orient_matrix_UB_23 0.1092200000
_diffrn_orient_matrix_UB_31 0.1674743000
_diffrn_orient_matrix_UB_32 -0.0959167000
_diffrn_orient_matrix_UB_33 0.0073075000
_diffrn_radiation_monochromator mirror
_diffrn_radiation_type CuK\a
_diffrn_radiation_wavelength 1.54184
_diffrn_reflns_av_R_equivalents 0.0893
_diffrn_reflns_av_unetI/netI 0.0895
_diffrn_reflns_Laue_measured_fraction_full 0.996
_diffrn_reflns_Laue_measured_fraction_max 0.969
_diffrn_reflns_limit_h_max 7
_diffrn_reflns_limit_h_min -6
_diffrn_reflns_limit_k_max 14
_diffrn_reflns_limit_k_min -14
_diffrn_reflns_limit_l_max 14
_diffrn_reflns_limit_l_min -15
_diffrn_reflns_number 4368
_diffrn_reflns_point_group_measured_fraction_full 0.814
_diffrn_reflns_point_group_measured_fraction_max 0.781
_diffrn_reflns_theta_full 67.684
_diffrn_reflns_theta_max 73.291
_diffrn_reflns_theta_min 3.511
_diffrn_source 'SuperNova (Cu) X-ray Source'
_exptl_absorpt_coefficient_mu 1.977
_exptl_absorpt_correction_T_max 1.00000
_exptl_absorpt_correction_T_min 0.32323
_exptl_absorpt_correction_type multi-scan
_exptl_absorpt_process_details
;
CrysAlisPro, Agilent Technologies,
Version 1.171.36.32 (release 02-08-2013 CrysAlis171 .NET)
(compiled Aug  2 2013,16:46:58)
Empirical absorption correction using spherical harmonics,
 implemented in SCALE3 ABSPACK scaling algorithm.
;
_exptl_crystal_colour colourless
_exptl_crystal_colour_primary colourless
_exptl_crystal_density_diffrn 1.279
_exptl_crystal_description plate
_exptl_crystal_F_000 372
_exptl_crystal_size_max 0.3689
_exptl_crystal_size_mid 0.1946
_exptl_crystal_size_min 0.0619
_refine_diff_density_max 0.212
_refine_diff_density_min -0.326
_refine_diff_density_rms 0.046
_refine_ls_abs_structure_details
;
 Flack x determined using 364 quotients [(I+)-(I-)]/[(I+)+(I-)]
 (Parsons, Flack and Wagner, Acta Cryst. B69 (2013) 249-259).
;
_refine_ls_abs_structure_Flack 0.05(4)
_refine_ls_extinction_method none
_refine_ls_goodness_of_fit_ref 1.003
_refine_ls_hydrogen_treatment constr
_refine_ls_matrix_type full
_refine_ls_number_parameters 226
_refine_ls_number_reflns 2902
_refine_ls_number_restraints 1
_refine_ls_restrained_S_all 1.002
_refine_ls_R_factor_all 0.0974
_refine_ls_R_factor_gt 0.0601
_refine_ls_shift/su_max 0.000
_refine_ls_shift/su_mean 0.000
_refine_ls_structure_factor_coef Fsqd
_refine_ls_weighting_details 'w=1/[\s^2^(Fo^2^)+(0.0484P)^2^] where P=(Fo^2^+2Fc^2^)/3'
_refine_ls_weighting_scheme calc
_refine_ls_wR_factor_gt 0.1346
_refine_ls_wR_factor_ref 0.1741
_reflns_Friedel_coverage 0.536
_reflns_Friedel_fraction_full 0.612
_reflns_Friedel_fraction_max 0.574
_reflns_number_gt 1756
_reflns_number_total 2902
_reflns_threshold_expression 'I > 2\s(I)'
_cod_data_source_file ol6b00460_si_003.cif
_cod_data_source_block vgb348_1_3l
_cod_database_code 1543153
_chemical_oxdiff_formula 'C20 H18 N O3 Cl'
_shelx_space_group_comment
;
The symmetry employed for this shelxl refinement is uniquely defined
by the following loop, which should always be used as a source of
symmetry information in preference to the above space-group names.
They are only intended as comments.
;
_reflns_odcompleteness_completeness 99.83
_reflns_odcompleteness_iscentric 1
_reflns_odcompleteness_theta 66.97
_olex2_refinement_description
;
1. Fixed Uiso
 At 1.2 times of:
  All C(H) groups, All C(H,H) groups
2.a Ternary CH refined with riding coordinates:
 C9(H9), C13(H13), C14(H14)
2.b Secondary CH2 refined with riding coordinates:
 C10(H10A,H10B), C12(H12A,H12B)
2.c Aromatic/amide H refined with riding coordinates:
 C2(H2), C3(H3), C5(H5), C6(H6), C7(H7), C8(H8), C16(H16), C17(H17), C18(H18),
 C19(H19), C20(H20)
;

loop_
_space_group_symop_operation_xyz
'x, y, z'
'-x, y+1/2, -z'

loop_
_atom_site_label
_atom_site_type_symbol
_atom_site_fract_x
_atom_site_fract_y
_atom_site_fract_z
_atom_site_U_iso_or_equiv
_atom_site_adp_type
_atom_site_occupancy
_atom_site_site_symmetry_order
_atom_site_calc_flag
_atom_site_refinement_flags_posn
Cl1 Cl 0.9957(4) 0.1880(3) -0.0481(2) 0.1314(11) Uani 1 1 d .
O1 O 1.0789(8) 0.8126(5) 0.3717(6) 0.104(2) Uani 1 1 d .
O2 O 0.2016(8) 0.5451(6) 0.4101(6) 0.112(2) Uani 1 1 d .
O3 O 0.5261(9) 0.4680(4) 0.4487(5) 0.0935(15) Uani 1 1 d .
N1 N 0.4089(9) 0.5486(5) 0.4315(5) 0.0730(13) Uani 1 1 d .
C1 C 0.8737(12) 0.2864(7) 0.0216(5) 0.083(2) Uani 1 1 d .
C2 C 1.0009(12) 0.3294(8) 0.1129(6) 0.089(2) Uani 1 1 d .
H2 H 1.1476 0.3042 0.1374 0.107 Uiso 1 1 calc R
C3 C 0.9063(10) 0.4107(7) 0.1672(5) 0.0778(18) Uani 1 1 d .
H3 H 0.9916 0.4413 0.2275 0.093 Uiso 1 1 calc R
C4 C 0.6858(10) 0.4466(6) 0.1323(5) 0.0692(16) Uani 1 1 d .
C5 C 0.5643(12) 0.4002(7) 0.0423(6) 0.0839(19) Uani 1 1 d .
H5 H 0.4168 0.4240 0.0174 0.101 Uiso 1 1 calc R
C6 C 0.6569(13) 0.3196(8) -0.0113(6) 0.090(2) Uani 1 1 d .
H6 H 0.5702 0.2877 -0.0705 0.108 Uiso 1 1 calc R
C7 C 0.5816(11) 0.5365(6) 0.1863(6) 0.0746(17) Uani 1 1 d .
H7 H 0.4305 0.5529 0.1594 0.089 Uiso 1 1 calc R
C8 C 0.6770(11) 0.5947(6) 0.2666(6) 0.0724(17) Uani 1 1 d .
H8 H 0.8289 0.5815 0.2950 0.087 Uiso 1 1 calc R
C9 C 0.5517(10) 0.6823(6) 0.3153(5) 0.0699(14) Uani 1 1 d .
H9 H 0.4001 0.6905 0.2725 0.084 Uiso 1 1 calc R
C10 C 0.6761(12) 0.7915(6) 0.3180(7) 0.084(2) Uani 1 1 d .
H10A H 0.7102 0.8073 0.2478 0.101 Uiso 1 1 calc R
H10B H 0.5760 0.8480 0.3364 0.101 Uiso 1 1 calc R
C11 C 0.8924(11) 0.7928(5) 0.3958(6) 0.0773(18) Uani 1 1 d .
C12 C 0.8635(10) 0.7666(6) 0.5077(6) 0.0743(16) Uani 1 1 d .
H12A H 0.7770 0.8238 0.5349 0.089 Uiso 1 1 calc R
H12B H 1.0123 0.7630 0.5521 0.089 Uiso 1 1 calc R
C13 C 0.7384(9) 0.6575(5) 0.5135(5) 0.0646(14) Uani 1 1 d .
H13 H 0.8381 0.5996 0.4956 0.077 Uiso 1 1 calc R
C14 C 0.5218(9) 0.6571(5) 0.4315(5) 0.0623(13) Uani 1 1 d .
H14 H 0.4174 0.7111 0.4531 0.075 Uiso 1 1 calc R
C15 C 0.6863(10) 0.6364(6) 0.6244(5) 0.0710(15) Uani 1 1 d .
C16 C 0.7980(15) 0.5575(7) 0.6874(7) 0.093(2) Uani 1 1 d .
H16 H 0.9106 0.5170 0.6628 0.111 Uiso 1 1 calc R
C17 C 0.745(2) 0.5371(9) 0.7881(8) 0.128(4) Uani 1 1 d .
H17 H 0.8265 0.4853 0.8317 0.153 Uiso 1 1 calc R
C18 C 0.573(2) 0.5938(10) 0.8220(8) 0.124(3) Uani 1 1 d .
H18 H 0.5320 0.5775 0.8876 0.148 Uiso 1 1 calc R
C19 C 0.4628(17) 0.6723(10) 0.7627(7) 0.109(3) Uani 1 1 d .
H19 H 0.3491 0.7112 0.7883 0.131 Uiso 1 1 calc R
C20 C 0.5161(12) 0.6964(7) 0.6635(6) 0.0828(19) Uani 1 1 d .
H20 H 0.4401 0.7518 0.6231 0.099 Uiso 1 1 calc R

loop_
_atom_site_aniso_label
_atom_site_aniso_U_11
_atom_site_aniso_U_22
_atom_site_aniso_U_33
_atom_site_aniso_U_23
_atom_site_aniso_U_13
_atom_site_aniso_U_12
Cl1 0.1219(15) 0.169(3) 0.1080(16) -0.0574(17) 0.0319(12) 0.0192(15)
O1 0.077(3) 0.078(3) 0.171(6) 0.013(3) 0.058(3) -0.009(2)
O2 0.060(3) 0.109(4) 0.169(6) 0.000(4) 0.021(3) -0.018(3)
O3 0.093(3) 0.063(3) 0.130(5) -0.007(3) 0.033(3) -0.006(2)
N1 0.067(3) 0.073(4) 0.084(4) -0.005(3) 0.027(2) -0.003(3)
C1 0.082(4) 0.107(6) 0.068(4) -0.008(4) 0.033(3) -0.005(4)
C2 0.073(4) 0.106(6) 0.092(5) -0.020(4) 0.026(3) 0.002(4)
C3 0.068(3) 0.098(5) 0.070(4) -0.009(3) 0.019(3) -0.002(3)
C4 0.070(3) 0.081(4) 0.062(3) 0.008(3) 0.026(3) -0.005(3)
C5 0.079(4) 0.105(6) 0.069(4) -0.002(4) 0.016(3) 0.001(4)
C6 0.098(5) 0.112(6) 0.064(4) -0.009(4) 0.022(3) 0.002(4)
C7 0.070(3) 0.084(5) 0.074(4) 0.007(3) 0.025(3) 0.006(3)
C8 0.065(3) 0.086(5) 0.071(4) 0.002(3) 0.026(3) 0.007(3)
C9 0.067(3) 0.074(4) 0.071(3) 0.005(3) 0.018(2) 0.005(3)
C10 0.084(4) 0.070(5) 0.105(5) 0.019(4) 0.035(4) 0.006(3)
C11 0.074(4) 0.051(4) 0.113(5) 0.004(3) 0.033(4) 0.001(3)
C12 0.067(3) 0.064(4) 0.095(5) -0.003(3) 0.021(3) -0.001(3)
C13 0.055(3) 0.066(4) 0.075(4) -0.004(3) 0.019(2) 0.006(2)
C14 0.059(3) 0.057(3) 0.075(3) -0.003(3) 0.023(2) 0.000(2)
C15 0.073(3) 0.066(4) 0.078(4) -0.008(3) 0.022(3) 0.000(3)
C16 0.125(5) 0.068(4) 0.087(5) 0.003(4) 0.021(4) 0.020(4)
C17 0.208(11) 0.092(7) 0.087(6) 0.021(5) 0.035(6) 0.025(7)
C18 0.182(9) 0.119(9) 0.079(6) 0.001(6) 0.049(6) -0.021(7)
C19 0.124(6) 0.130(8) 0.082(5) -0.013(6) 0.042(5) -0.010(6)
C20 0.086(4) 0.093(5) 0.073(4) -0.006(4) 0.025(3) 0.012(4)

loop_
_atom_type_symbol
_atom_type_description
_atom_type_scat_dispersion_real
_atom_type_scat_dispersion_imag
_atom_type_scat_source
C C 0.0181 0.0091 'International Tables Vol C Tables 4.2.6.8 and 6.1.1.4'
H H 0.0000 0.0000 'International Tables Vol C Tables 4.2.6.8 and 6.1.1.4'
N N 0.0311 0.0180 'International Tables Vol C Tables 4.2.6.8 and 6.1.1.4'
O O 0.0492 0.0322 'International Tables Vol C Tables 4.2.6.8 and 6.1.1.4'
Cl Cl 0.3639 0.7018 'International Tables Vol C Tables 4.2.6.8 and 6.1.1.4'

loop_
_geom_angle_atom_site_label_1
_geom_angle_atom_site_label_2
_geom_angle_atom_site_label_3
_geom_angle
O2 N1 C14 117.8(6)
O3 N1 O2 122.7(7)
O3 N1 C14 119.4(5)
C2 C1 Cl1 118.9(6)
C6 C1 Cl1 120.6(6)
C6 C1 C2 120.4(7)
C1 C2 H2 120.4
C1 C2 C3 119.1(7)
C3 C2 H2 120.4
C2 C3 H3 119.8
C4 C3 C2 120.5(6)
C4 C3 H3 119.8
C3 C4 C7 122.0(6)
C5 C4 C3 118.4(6)
C5 C4 C7 119.6(6)
C4 C5 H5 119.4
C6 C5 C4 121.2(7)
C6 C5 H5 119.4
C1 C6 C5 120.2(7)
C1 C6 H6 119.9
C5 C6 H6 119.9
C4 C7 H7 116.1
C8 C7 C4 127.8(6)
C8 C7 H7 116.1
C7 C8 H8 118.6
C7 C8 C9 122.7(6)
C9 C8 H8 118.6
C8 C9 H9 108.4
C8 C9 C10 112.0(5)
C8 C9 C14 113.0(5)
C10 C9 H9 108.4
C10 C9 C14 106.4(5)
C14 C9 H9 108.4
C9 C10 H10A 109.1
C9 C10 H10B 109.1
H10A C10 H10B 107.8
C11 C10 C9 112.6(6)
C11 C10 H10A 109.1
C11 C10 H10B 109.1
O1 C11 C10 123.6(7)
O1 C11 C12 122.0(7)
C10 C11 C12 114.4(5)
C11 C12 H12A 109.4
C11 C12 H12B 109.4
C11 C12 C13 111.3(6)
H12A C12 H12B 108.0
C13 C12 H12A 109.4
C13 C12 H12B 109.4
C12 C13 H13 108.2
C14 C13 C12 109.2(5)
C14 C13 H13 108.2
C15 C13 C12 111.5(5)
C15 C13 H13 108.2
C15 C13 C14 111.3(4)
N1 C14 C9 107.4(5)
N1 C14 C13 109.4(5)
N1 C14 H14 107.9
C9 C14 H14 107.9
C13 C14 C9 116.2(4)
C13 C14 H14 107.9
C16 C15 C13 121.3(6)
C16 C15 C20 118.4(7)
C20 C15 C13 120.3(6)
C15 C16 H16 119.6
C15 C16 C17 120.8(8)
C17 C16 H16 119.6
C16 C17 H17 120.3
C18 C17 C16 119.3(10)
C18 C17 H17 120.3
C17 C18 H18 119.5
C19 C18 C17 121.1(9)
C19 C18 H18 119.5
C18 C19 H19 119.7
C18 C19 C20 120.7(9)
C20 C19 H19 119.7
C15 C20 H20 120.2
C19 C20 C15 119.5(8)
C19 C20 H20 120.2

loop_
_geom_bond_atom_site_label_1
_geom_bond_atom_site_label_2
_geom_bond_distance
Cl1 C1 1.733(8)
O1 C11 1.221(7)
O2 N1 1.217(7)
O3 N1 1.215(8)
N1 C14 1.500(9)
C1 C2 1.388(11)
C1 C6 1.351(12)
C2 H2 0.9300
C2 C3 1.390(11)
C3 H3 0.9300
C3 C4 1.386(10)
C4 C5 1.378(10)
C4 C7 1.494(10)
C5 H5 0.9300
C5 C6 1.373(12)
C6 H6 0.9300
C7 H7 0.9300
C7 C8 1.305(11)
C8 H8 0.9300
C8 C9 1.503(9)
C9 H9 0.9800
C9 C10 1.537(10)
C9 C14 1.553(8)
C10 H10A 0.9700
C10 H10B 0.9700
C10 C11 1.491(12)
C11 C12 1.500(10)
C12 H12A 0.9700
C12 H12B 0.9700
C12 C13 1.547(9)
C13 H13 0.9800
C13 C14 1.521(9)
C13 C15 1.519(9)
C14 H14 0.9800
C15 C16 1.365(11)
C15 C20 1.408(9)
C16 H16 0.9300
C16 C17 1.392(12)
C17 H17 0.9300
C17 C18 1.367(16)
C18 H18 0.9300
C18 C19 1.335(17)
C19 H19 0.9300
C19 C20 1.385(11)
C20 H20 0.9300
